data_4038119
loop_
_publ_author_name
'W\"ossner, Jan S'
'Esser, Birgit'

_publ_section_title
;
 Spiroconjugated Donor-\s-Acceptor Charge-Transfer Dyes: Effect of the
 \p-Subsystems on the Optoelectronic Properties.
;
_journal_issue 7
_journal_name_full 'The Journal of organic chemistry'
_journal_page_first 5048
_journal_page_last 5057
_journal_paper_doi 10.1021/acs.joc.0c00567
_journal_volume 85
_journal_year 2020
_chemical_formula_moiety 'C15 H8 O3 S'
_chemical_formula_sum 'C15 H8 O3 S'
_chemical_formula_weight 268.27
_space_group_crystal_system monoclinic
_space_group_IT_number 14
_space_group_name_Hall '-P 2yn'
_space_group_name_H-M_alt 'P 1 21/n 1'
_atom_sites_solution_hydrogens geom
_atom_sites_solution_primary dual
_audit_creation_date 2018-10-22
_audit_creation_method
;
Olex2 1.2
(compiled 2018.05.29 svn.r3508 for OlexSys, GUI svn.r5506)
;
_cell_angle_alpha 90
_cell_angle_beta 90.586(16)
_cell_angle_gamma 90
_cell_formula_units_Z 4
_cell_length_a 9.457(3)
_cell_length_b 9.423(4)
_cell_length_c 13.368(5)
_cell_measurement_reflns_used 3436
_cell_measurement_temperature 109(2)
_cell_measurement_theta_max 27.18
_cell_measurement_theta_min 2.626
_cell_volume 1191.2(8)
_computing_cell_refinement 'SAINT V8.38A (Madison, 2016)'
_computing_data_collection 'Bruker APEX2 software'
_computing_data_reduction 'SAINT V8.38A (Madison, 2016)'
_computing_molecular_graphics 'Olex2 (Dolomanov et al., 2009)'
_computing_publication_material 'Olex2 (Dolomanov et al., 2009)'
_computing_structure_refinement 'ShelXL (Sheldrick, 2015)'
_computing_structure_solution 'ShelXT (Sheldrick, 2015)'
_diffrn_ambient_temperature 109.4
_diffrn_detector 'Bruker APEX2 area detector'
_diffrn_detector_area_resol_mean 7.9
_diffrn_detector_type 'CCD area detector'
_diffrn_measured_fraction_theta_full 0.998
_diffrn_measured_fraction_theta_max 0.995
_diffrn_measurement_device 'fixed-chi two circle goniometer'
_diffrn_measurement_device_type 'Bruker SMART APEX2 area detector'
_diffrn_measurement_method '\w and \f scans'
_diffrn_radiation_monochromator 'mirror optics'
_diffrn_radiation_probe x-ray
_diffrn_radiation_type MoK\a
_diffrn_radiation_wavelength 0.71073
_diffrn_reflns_av_R_equivalents 0.0302
_diffrn_reflns_av_unetI/netI 0.0430
_diffrn_reflns_Laue_measured_fraction_full 0.998
_diffrn_reflns_Laue_measured_fraction_max 0.995
_diffrn_reflns_limit_h_max 11
_diffrn_reflns_limit_h_min -12
_diffrn_reflns_limit_k_max 12
_diffrn_reflns_limit_k_min -11
_diffrn_reflns_limit_l_max 17
_diffrn_reflns_limit_l_min -17
_diffrn_reflns_number 9330
_diffrn_reflns_point_group_measured_fraction_full 0.998
_diffrn_reflns_point_group_measured_fraction_max 0.995
_diffrn_reflns_theta_full 25.242
_diffrn_reflns_theta_max 27.551
_diffrn_reflns_theta_min 2.626
_diffrn_source 'microfocus sealed X-ray tube'
_diffrn_source_current 50
_diffrn_source_type 'Incoatec Mo I\ms'
_diffrn_source_voltage 0.6
_diffrn_standards_number 0
_exptl_absorpt_coefficient_mu 0.271
_exptl_absorpt_correction_T_max 0.7456
_exptl_absorpt_correction_T_min 0.6884
_exptl_absorpt_correction_type multi-scan
_exptl_absorpt_process_details
'SADABS-2016/2 (Bruker,2016/2) was used for absorption correction. wR2(int) was 0.1259 before and 0.0500 after correction. The Ratio of minimum to maximum transmission is 0.9233. The \l/2 correction factor is Not present.'
_exptl_crystal_colour yellow
_exptl_crystal_colour_primary yellow
_exptl_crystal_density_diffrn 1.496
_exptl_crystal_description plate
_exptl_crystal_F_000 552
_exptl_crystal_recrystallization_method 'The material was recrystallised from Isopropanole by slow evaporation'
_exptl_crystal_size_max 0.3
_exptl_crystal_size_mid 0.11
_exptl_crystal_size_min 0.03
_refine_diff_density_max 0.519
_refine_diff_density_min -0.367
_refine_diff_density_rms 0.053
_refine_ls_extinction_method none
_refine_ls_goodness_of_fit_ref 1.128
_refine_ls_hydrogen_treatment constr
_refine_ls_matrix_type full
_refine_ls_number_parameters 227
_refine_ls_number_reflns 2752
_refine_ls_number_restraints 424
_refine_ls_restrained_S_all 1.059
_refine_ls_R_factor_all 0.0716
_refine_ls_R_factor_gt 0.0562
_refine_ls_shift/su_max 0.000
_refine_ls_shift/su_mean 0.000
_refine_ls_structure_factor_coef Fsqd
_refine_ls_weighting_details 'w=1/[\s^2^(Fo^2^)+(0.0293P)^2^+1.2565P] where P=(Fo^2^+2Fc^2^)/3'
_refine_ls_weighting_scheme calc
_refine_ls_wR_factor_gt 0.1179
_refine_ls_wR_factor_ref 0.1227
_reflns_Friedel_coverage 0.000
_reflns_number_gt 2257
_reflns_number_total 2752
_reflns_threshold_expression 'I > 2\s(I)'
_cod_data_source_file jo0c00567_si_002.cif
_cod_data_source_block esser_jw269_0m_a
_cod_depositor_comments 'Adding full bibliography for 4038114--4038124.cif.'
_cod_original_cell_volume 1191.1(8)
_cod_database_code 4038119
_shelx_shelxl_version_number 2018/3
_shelx_space_group_comment
;
The symmetry employed for this shelxl refinement is uniquely defined
by the following loop, which should always be used as a source of
symmetry information in preference to the above space-group names.
They are only intended as comments.
;
_shelx_estimated_absorpt_t_max 0.992
_shelx_estimated_absorpt_t_min 0.923
_olex2_refinement_description
;
1. Fixed Uiso
 At 1.2 times of:
  All C(H) groups
2. Restrained distances
 C10_2-C11_2 \\sim C11_2-C12_2 \\sim C12_2-C13_2 \\sim C13_2-C14_2 \\sim
C14_2-C15_2 \\sim C15_2-
 C10_2
 C10_1-C11_1 \\sim C11_1-C12_1 \\sim C12_1-C13_1 \\sim C13_1-C14_1 \\sim
C14_1-C15_1 \\sim C15_1-
 C10_1
 with sigma of 0.02
 C15_2-O1_2
 C15_1-O1_1
 with sigma of 0.02
 C10_2-S1_2
 C10_1-S1_1
 with sigma of 0.02
 C10_2-O1_2
 C10_1-O1_1
 with sigma of 0.04
 C15_2-S1_2
 C15_1-S1_1
 with sigma of 0.04
 C10_2-C12_2 \\sim C12_2-C14_2 \\sim C14_2-C10_2 \\sim C15_2-C11_2 \\sim
C11_2-C13_2 \\sim C13_2-
 C15_2
 C10_1-C12_1 \\sim C12_1-C14_1 \\sim C14_1-C10_1 \\sim C15_1-C11_1 \\sim
C11_1-C13_1 \\sim C13_1-
 C15_1
 with sigma of 0.04
 C1-S1_1 \\sim C1-S1_2
 with sigma of 0.04
 C1-O1_1 \\sim C1-O1_2
 with sigma of 0.04
3. Uiso/Uaniso restraints and constraints
All non-hydrogen atoms have similar U: within 0.9A with sigma of 0.04 and sigma
for terminal atoms of 0.08
All non-hydrogen atoms have similar U: within 0.6A with sigma of 0.02 and sigma
for terminal atoms of 0.04
All non-hydrogen atoms have similar U: within 0.3A with sigma of 0.01 and sigma
for terminal atoms of 0.02
Uanis(C12_2) = Uanis(C13_1)
Uanis(C12_1) = Uanis(C13_2)
Uanis(C14_2) = Uanis(C11_1)
4. Rigid body (RIGU) restrains
 All non-hydrogen atoms
 with sigma for 1-2 distances of 0.004 and sigma for 1-3 distances of 0.004
5. Same fragment restrains
{O1_1, S1_1, C10_1, C11_1, C12_1, C13_1, C14_1, C15_1}
as
{O1_2, S1_2, C10_2, C11_2, C12_2, C13_2, C14_2, C15_2} sigma for 1-2: 0.02 1-3:
0.04
6. Others
 Sof(O1)=Sof(S1)=Sof(C10)=Sof(C11)=Sof(H11)=Sof(C12)=Sof(H12)=Sof(C13)=
 Sof(H13)=Sof(C14)=Sof(H14)=Sof(C15)=1-FVAR(1)
 Sof(O1)=Sof(S1)=Sof(C10)=Sof(C11)=Sof(H11)=Sof(C12)=Sof(H12)=Sof(C13)=
 Sof(H13)=Sof(C14)=Sof(H14)=Sof(C15)=FVAR(1)
7.a Aromatic/amide H refined with riding coordinates:
 C4(H4), C5(H5), C6(H6), C7(H7), C11(H11), C12(H12), C13(H13), C14(H14),
 C11(H11), C12(H12), C13(H13), C14(H14)
;
_olex2_diffrn_ambient_temperature_device 'Oxford Cryosystems 800'
_olex2_exptl_crystal_mounting_method 'The crystal was mounted on a MITIGEN holder in perfluoroether oil'
_olex2_submission_original_sample_id JW269
_olex2_submission_special_instructions 'No special instructions were received'

loop_
_space_group_symop_operation_xyz
'x, y, z'
'-x+1/2, y+1/2, -z+1/2'
'-x, -y, -z'
'x-1/2, -y-1/2, z-1/2'

loop_
_atom_site_label
_atom_site_type_symbol
_atom_site_fract_x
_atom_site_fract_y
_atom_site_fract_z
_atom_site_U_iso_or_equiv
_atom_site_adp_type
_atom_site_occupancy
_atom_site_site_symmetry_order
_atom_site_calc_flag
_atom_site_refinement_flags_posn
_atom_site_refinement_flags_adp
_atom_site_refinement_flags_occupancy
_atom_site_disorder_assembly
_atom_site_disorder_group
C1 C 0.3660(2) 0.6975(3) 0.54482(17) 0.0274(5) Uani 1 1 d D U . . .
C2 C 0.2735(3) 0.6382(3) 0.45894(19) 0.0349(6) Uani 1 1 d . U . . .
O2 O 0.1836(2) 0.5478(3) 0.46876(14) 0.0541(6) Uani 1 1 d . U . . .
O3 O 0.58798(18) 0.8270(3) 0.53265(13) 0.0498(6) Uani 1 1 d . U . . .
C3 C 0.3185(2) 0.7110(3) 0.36751(17) 0.0273(5) Uani 1 1 d . U . . .
C4 C 0.2576(2) 0.7066(3) 0.27230(17) 0.0284(5) Uani 1 1 d . U . . .
H4 H 0.174261 0.653021 0.259501 0.034 Uiso 1 1 calc R . . . .
C5 C 0.3219(2) 0.7824(3) 0.19711(17) 0.0282(5) Uani 1 1 d . U . . .
H5 H 0.281833 0.781214 0.131646 0.034 Uiso 1 1 calc R . . . .
C6 C 0.4449(2) 0.8610(3) 0.21545(17) 0.0287(5) Uani 1 1 d . U . . .
H6 H 0.487737 0.911112 0.162055 0.034 Uiso 1 1 calc R . . . .
C7 C 0.5055(2) 0.8669(3) 0.31027(17) 0.0281(5) Uani 1 1 d . U . . .
H7 H 0.588908 0.920404 0.322804 0.034 Uiso 1 1 calc R . . . .
C9 C 0.4830(2) 0.7812(3) 0.49271(18) 0.0307(6) Uani 1 1 d . U . . .
C8 C 0.4402(2) 0.7920(3) 0.38612(17) 0.0259(5) Uani 1 1 d . U . . .
O1_2 O 0.3093(13) 0.7826(11) 0.6320(7) 0.039(2) Uani 0.222(4) 1 d D U P A 2
S1_2 S 0.4634(6) 0.5537(5) 0.6051(4) 0.0323(12) Uani 0.222(4) 1 d D U P A 2
C10_2 C 0.443(2) 0.621(2) 0.7272(10) 0.018(3) Uani 0.222(4) 1 d D U P A 2
C11_2 C 0.498(2) 0.575(2) 0.8173(12) 0.027(3) Uani 0.222(4) 1 d D U P A 2
H11_2 H 0.560182 0.496669 0.820552 0.032 Uiso 0.222(4) 1 calc R . P A 2
C12_2 C 0.459(3) 0.647(3) 0.9032(13) 0.0335(10) Uani 0.222(4) 1 d D U P A 2
H12_2 H 0.491006 0.611763 0.966263 0.040 Uiso 0.222(4) 1 calc R . P A 2
C13_2 C 0.377(4) 0.767(4) 0.9001(17) 0.0334(11) Uani 0.222(4) 1 d D U P A 2
H13_2 H 0.354887 0.815700 0.960028 0.040 Uiso 0.222(4) 1 calc R . P A 2
C14_2 C 0.327(8) 0.816(6) 0.8086(17) 0.0310(10) Uani 0.222(4) 1 d D U P A 2
H14_2 H 0.267668 0.897331 0.805029 0.037 Uiso 0.222(4) 1 calc R . P A 2
C15_2 C 0.366(4) 0.745(4) 0.7228(13) 0.025(4) Uani 0.222(4) 1 d D U P A 2
O1_1 O 0.4101(4) 0.5896(4) 0.6106(2) 0.0264(7) Uani 0.778(4) 1 d D U P A 1
S1_1 S 0.25534(12) 0.82281(12) 0.61322(7) 0.0274(3) Uani 0.778(4) 1 d D U P A 1
C10_1 C 0.3371(11) 0.7631(10) 0.7245(4) 0.0226(11) Uani 0.778(4) 1 d D U P A 1
C11_1 C 0.333(2) 0.8219(17) 0.8192(5) 0.0310(10) Uani 0.778(4) 1 d D U P A 1
H11_1 H 0.281955 0.907206 0.831241 0.037 Uiso 0.778(4) 1 calc R . P A 1
C12_1 C 0.4041(8) 0.7526(10) 0.8964(5) 0.0334(11) Uani 0.778(4) 1 d D U P A 1
H12_1 H 0.403570 0.791790 0.961826 0.040 Uiso 0.778(4) 1 calc R . P A 1
C13_1 C 0.4760(7) 0.6275(7) 0.8790(3) 0.0335(10) Uani 0.778(4) 1 d D U P A 1
H13_1 H 0.522968 0.581261 0.933090 0.040 Uiso 0.778(4) 1 calc R . P A 1
C14_1 C 0.4809(7) 0.5676(7) 0.7836(3) 0.0276(11) Uani 0.778(4) 1 d D U P A 1
H14_1 H 0.529482 0.481088 0.771672 0.033 Uiso 0.778(4) 1 calc R . P A 1
C15_1 C 0.4124(7) 0.6394(7) 0.7071(3) 0.0219(11) Uani 0.778(4) 1 d D U P A 1

loop_
_atom_site_aniso_label
_atom_site_aniso_U_11
_atom_site_aniso_U_22
_atom_site_aniso_U_33
_atom_site_aniso_U_23
_atom_site_aniso_U_13
_atom_site_aniso_U_12
C1 0.0283(12) 0.0278(13) 0.0262(12) 0.0030(10) 0.0032(9) 0.0049(10)
C2 0.0273(12) 0.0458(16) 0.0316(13) 0.0097(12) -0.0012(10) -0.0043(11)
O2 0.0477(12) 0.0757(16) 0.0388(11) 0.0189(11) -0.0090(9) -0.0315(11)
O3 0.0297(10) 0.0858(17) 0.0338(10) 0.0115(11) -0.0072(8) -0.0161(10)
C3 0.0236(11) 0.0305(13) 0.0278(12) 0.0040(10) -0.0007(9) 0.0003(10)
C4 0.0273(12) 0.0262(13) 0.0316(13) 0.0000(10) -0.0024(10) -0.0005(10)
C5 0.0309(12) 0.0292(13) 0.0247(12) 0.0000(10) -0.0008(9) 0.0038(10)
C6 0.0292(12) 0.0304(13) 0.0266(12) 0.0046(10) 0.0052(9) 0.0040(10)
C7 0.0251(11) 0.0288(13) 0.0304(12) 0.0021(10) 0.0019(9) -0.0007(10)
C9 0.0253(12) 0.0397(15) 0.0270(12) 0.0044(11) -0.0008(9) 0.0007(10)
C8 0.0252(11) 0.0276(13) 0.0250(12) 0.0014(9) -0.0001(9) 0.0027(9)
O1_2 0.037(6) 0.039(6) 0.041(4) 0.003(4) -0.004(4) 0.021(5)
S1_2 0.040(3) 0.026(2) 0.0310(18) -0.0018(15) 0.0009(18) 0.0030(17)
C10_2 0.021(9) 0.019(7) 0.015(6) -0.005(5) 0.001(5) -0.004(5)
C11_2 0.037(7) 0.023(6) 0.020(6) 0.012(6) 0.003(7) -0.007(5)
C12_2 0.042(2) 0.042(3) 0.017(3) 0.006(2) 0.006(2) -0.0081(16)
C13_2 0.035(4) 0.042(3) 0.0239(13) -0.0039(13) 0.0100(16) -0.009(2)
C14_2 0.032(2) 0.0290(19) 0.0320(19) -0.005(2) 0.008(3) -0.0039(19)
C15_2 0.020(12) 0.027(8) 0.027(5) 0.002(5) 0.005(5) -0.001(6)
O1_1 0.0343(18) 0.0239(17) 0.0211(12) -0.0011(11) 0.0011(13) 0.0051(12)
S1_1 0.0252(5) 0.0272(6) 0.0297(5) -0.0009(4) -0.0022(3) 0.0039(4)
C10_1 0.017(4) 0.027(3) 0.0239(18) 0.0000(16) 0.0028(15) -0.0009(17)
C11_1 0.032(2) 0.0290(19) 0.0320(19) -0.005(2) 0.008(3) -0.0039(19)
C12_1 0.035(4) 0.042(3) 0.0239(13) -0.0039(13) 0.0100(16) -0.009(2)
C13_1 0.042(2) 0.042(3) 0.017(3) 0.006(2) 0.006(2) -0.0081(16)
C14_1 0.039(2) 0.0243(19) 0.020(2) 0.003(2) -0.001(2) 0.0009(16)
C15_1 0.024(3) 0.023(2) 0.0181(18) 0.0033(17) 0.0005(16) -0.0036(17)

loop_
_atom_type_symbol
_atom_type_description
_atom_type_scat_dispersion_real
_atom_type_scat_dispersion_imag
_atom_type_scat_source
C C 0.0033 0.0016 'International Tables Vol C Tables 4.2.6.8 and 6.1.1.4'
H H 0.0000 0.0000 'International Tables Vol C Tables 4.2.6.8 and 6.1.1.4'
O O 0.0106 0.0060 'International Tables Vol C Tables 4.2.6.8 and 6.1.1.4'
S S 0.1246 0.1234 'International Tables Vol C Tables 4.2.6.8 and 6.1.1.4'

loop_
_geom_angle_atom_site_label_1
_geom_angle_atom_site_label_2
_geom_angle_atom_site_label_3
_geom_angle
_geom_angle_site_symmetry_1
_geom_angle_site_symmetry_3
_geom_angle_publ_flag
C2 C1 S1_2 109.9(2) . . ?
C2 C1 S1_1 106.43(16) . . ?
C9 C1 C2 104.77(19) . . ?
C9 C1 S1_2 102.7(2) . . ?
C9 C1 S1_1 108.31(18) . . ?
O1_2 C1 C2 124.1(5) . . ?
O1_2 C1 C9 109.8(4) . . ?
O1_2 C1 S1_2 103.6(5) . . ?
O1_1 C1 C2 111.6(2) . . ?
O1_1 C1 C9 116.5(2) . . ?
O1_1 C1 S1_1 108.8(2) . . ?
O2 C2 C1 124.6(2) . . ?
O2 C2 C3 128.9(2) . . ?
C3 C2 C1 106.5(2) . . ?
C4 C3 C2 128.8(2) . . ?
C4 C3 C8 120.6(2) . . ?
C8 C3 C2 110.5(2) . . ?
C3 C4 H4 121.0 . . ?
C5 C4 C3 118.0(2) . . ?
C5 C4 H4 121.0 . . ?
C4 C5 H5 119.4 . . ?
C4 C5 C6 121.2(2) . . ?
C6 C5 H5 119.4 . . ?
C5 C6 H6 119.5 . . ?
C7 C6 C5 121.1(2) . . ?
C7 C6 H6 119.5 . . ?
C6 C7 H7 121.1 . . ?
C8 C7 C6 117.8(2) . . ?
C8 C7 H7 121.1 . . ?
O3 C9 C1 125.4(2) . . ?
O3 C9 C8 128.2(2) . . ?
C8 C9 C1 106.34(19) . . ?
C3 C8 C9 110.4(2) . . ?
C7 C8 C3 121.2(2) . . ?
C7 C8 C9 128.3(2) . . ?
C15_2 O1_2 C1 114.0(11) . . ?
C10_2 S1_2 C1 94.9(6) . . ?
C11_2 C10_2 S1_2 131.3(12) . . ?
C11_2 C10_2 C15_2 119.6(13) . . ?
C15_2 C10_2 S1_2 109.0(11) . . ?
C10_2 C11_2 H11_2 120.6 . . ?
C10_2 C11_2 C12_2 118.7(14) . . ?
C12_2 C11_2 H11_2 120.6 . . ?
C11_2 C12_2 H12_2 119.1 . . ?
C13_2 C12_2 C11_2 121.8(15) . . ?
C13_2 C12_2 H12_2 119.1 . . ?
C12_2 C13_2 H13_2 120.3 . . ?
C12_2 C13_2 C14_2 119.4(16) . . ?
C14_2 C13_2 H13_2 120.3 . . ?
C13_2 C14_2 H14_2 120.7 . . ?
C15_2 C14_2 C13_2 118.6(16) . . ?
C15_2 C14_2 H14_2 120.7 . . ?
O1_2 C15_2 C10_2 117.4(15) . . ?
O1_2 C15_2 C14_2 120.5(15) . . ?
C14_2 C15_2 C10_2 121.4(15) . . ?
C15_1 O1_1 C1 110.1(3) . . ?
C10_1 S1_1 C1 88.13(19) . . ?
C11_1 C10_1 S1_1 128.9(4) . . ?
C11_1 C10_1 C15_1 120.7(5) . . ?
C15_1 C10_1 S1_1 110.4(4) . . ?
C10_1 C11_1 H11_1 120.9 . . ?
C10_1 C11_1 C12_1 118.1(5) . . ?
C12_1 C11_1 H11_1 120.9 . . ?
C11_1 C12_1 H12_1 119.6 . . ?
C13_1 C12_1 C11_1 120.9(5) . . ?
C13_1 C12_1 H12_1 119.6 . . ?
C12_1 C13_1 H13_1 119.4 . . ?
C12_1 C13_1 C14_1 121.2(4) . . ?
C14_1 C13_1 H13_1 119.4 . . ?
C13_1 C14_1 H14_1 121.3 . . ?
C15_1 C14_1 C13_1 117.3(4) . . ?
C15_1 C14_1 H14_1 121.3 . . ?
O1_1 C15_1 C10_1 116.2(4) . . ?
O1_1 C15_1 C14_1 122.1(4) . . ?
C14_1 C15_1 C10_1 121.7(4) . . ?

loop_
_geom_bond_atom_site_label_1
_geom_bond_atom_site_label_2
_geom_bond_distance
_geom_bond_site_symmetry_2
_geom_bond_publ_flag
C1 C2 1.541(3) . ?
C1 C9 1.532(3) . ?
C1 O1_2 1.518(9) . ?
C1 S1_2 1.821(5) . ?
C1 O1_1 1.405(4) . ?
C1 S1_1 1.829(3) . ?
C2 O2 1.211(3) . ?
C2 C3 1.468(3) . ?
O3 C9 1.202(3) . ?
C3 C4 1.392(3) . ?
C3 C8 1.401(3) . ?
C4 H4 0.9500 . ?
C4 C5 1.379(3) . ?
C5 H5 0.9500 . ?
C5 C6 1.399(3) . ?
C6 H6 0.9500 . ?
C6 C7 1.387(3) . ?
C7 H7 0.9500 . ?
C7 C8 1.385(3) . ?
C9 C8 1.481(3) . ?
O1_2 C15_2 1.367(15) . ?
S1_2 C10_2 1.762(13) . ?
C10_2 C11_2 1.372(11) . ?
C10_2 C15_2 1.383(12) . ?
C11_2 H11_2 0.9500 . ?
C11_2 C12_2 1.382(12) . ?
C12_2 H12_2 0.9500 . ?
C12_2 C13_2 1.373(13) . ?
C13_2 H13_2 0.9500 . ?
C13_2 C14_2 1.387(13) . ?
C14_2 H14_2 0.9500 . ?
C14_2 C15_2 1.382(13) . ?
O1_1 C15_1 1.372(6) . ?
S1_1 C10_1 1.761(5) . ?
C10_1 C11_1 1.384(6) . ?
C10_1 C15_1 1.387(5) . ?
C11_1 H11_1 0.9500 . ?
C11_1 C12_1 1.390(6) . ?
C12_1 H12_1 0.9500 . ?
C12_1 C13_1 1.382(6) . ?
C13_1 H13_1 0.9500 . ?
C13_1 C14_1 1.397(5) . ?
C14_1 H14_1 0.9500 . ?
C14_1 C15_1 1.382(5) . ?

loop_
_geom_torsion_atom_site_label_1
_geom_torsion_atom_site_label_2
_geom_torsion_atom_site_label_3
_geom_torsion_atom_site_label_4
_geom_torsion
_geom_torsion_site_symmetry_1
_geom_torsion_site_symmetry_2
_geom_torsion_site_symmetry_3
_geom_torsion_site_symmetry_4
_geom_torsion_publ_flag
C1 C2 C3 C4 -172.2(2) . . . . ?
C1 C2 C3 C8 8.3(3) . . . . ?
C1 C9 C8 C3 -6.3(3) . . . . ?
C1 C9 C8 C7 174.6(2) . . . . ?
C1 O1_2 C15_2 C10_2 -12(4) . . . . ?
C1 O1_2 C15_2 C14_2 178(5) . . . . ?
C1 S1_2 C10_2 C11_2 -175(2) . . . . ?
C1 S1_2 C10_2 C15_2 0(2) . . . . ?
C1 O1_1 C15_1 C10_1 17.4(8) . . . . ?
C1 O1_1 C15_1 C14_1 -165.1(6) . . . . ?
C1 S1_1 C10_1 C11_1 167.6(17) . . . . ?
C1 S1_1 C10_1 C15_1 -13.1(7) . . . . ?
C2 C1 C9 O3 -168.7(3) . . . . ?
C2 C1 C9 C8 10.9(3) . . . . ?
C2 C1 O1_2 C15_2 137(2) . . . . ?
C2 C1 S1_2 C10_2 -140.7(9) . . . . ?
C2 C1 O1_1 C15_1 -143.4(4) . . . . ?
C2 C1 S1_1 C10_1 142.8(4) . . . . ?
C2 C3 C4 C5 -178.5(2) . . . . ?
C2 C3 C8 C7 177.8(2) . . . . ?
C2 C3 C8 C9 -1.3(3) . . . . ?
O2 C2 C3 C4 8.6(5) . . . . ?
O2 C2 C3 C8 -170.8(3) . . . . ?
O3 C9 C8 C3 173.3(3) . . . . ?
O3 C9 C8 C7 -5.8(5) . . . . ?
C3 C4 C5 C6 0.3(4) . . . . ?
C4 C3 C8 C7 -1.7(4) . . . . ?
C4 C3 C8 C9 179.1(2) . . . . ?
C4 C5 C6 C7 -0.9(4) . . . . ?
C5 C6 C7 C8 0.2(4) . . . . ?
C6 C7 C8 C3 1.1(4) . . . . ?
C6 C7 C8 C9 -179.9(2) . . . . ?
C9 C1 C2 O2 167.6(3) . . . . ?
C9 C1 C2 C3 -11.7(3) . . . . ?
C9 C1 O1_2 C15_2 -98(2) . . . . ?
C9 C1 S1_2 C10_2 108.2(9) . . . . ?
C9 C1 O1_1 C15_1 96.4(4) . . . . ?
C9 C1 S1_1 C10_1 -105.0(4) . . . . ?
C8 C3 C4 C5 1.0(4) . . . . ?
O1_2 C1 C2 O2 -65.3(6) . . . . ?
O1_2 C1 C2 C3 115.4(5) . . . . ?
O1_2 C1 C9 O3 55.8(6) . . . . ?
O1_2 C1 C9 C8 -124.6(6) . . . . ?
O1_2 C1 S1_2 C10_2 -6.1(10) . . . . ?
S1_2 C1 C2 O2 57.8(4) . . . . ?
S1_2 C1 C2 C3 -121.4(3) . . . . ?
S1_2 C1 C9 O3 -53.9(3) . . . . ?
S1_2 C1 C9 C8 125.8(2) . . . . ?
S1_2 C1 O1_2 C15_2 11(2) . . . . ?
S1_2 C10_2 C11_2 C12_2 -178(2) . . . . ?
S1_2 C10_2 C15_2 O1_2 7(4) . . . . ?
S1_2 C10_2 C15_2 C14_2 176(5) . . . . ?
C10_2 C11_2 C12_2 C13_2 -5(4) . . . . ?
C11_2 C10_2 C15_2 O1_2 -178(3) . . . . ?
C11_2 C10_2 C15_2 C14_2 -8(7) . . . . ?
C11_2 C12_2 C13_2 C14_2 2(7) . . . . ?
C12_2 C13_2 C14_2 C15_2 -2(10) . . . . ?
C13_2 C14_2 C15_2 O1_2 175(5) . . . . ?
C13_2 C14_2 C15_2 C10_2 5(10) . . . . ?
C15_2 C10_2 C11_2 C12_2 7(4) . . . . ?
O1_1 C1 C2 O2 40.7(4) . . . . ?
O1_1 C1 C2 C3 -138.5(3) . . . . ?
O1_1 C1 C9 O3 -45.0(4) . . . . ?
O1_1 C1 C9 C8 134.6(2) . . . . ?
O1_1 C1 S1_1 C10_1 22.5(5) . . . . ?
S1_1 C1 C2 O2 -77.8(3) . . . . ?
S1_1 C1 C2 C3 103.0(2) . . . . ?
S1_1 C1 C9 O3 78.0(3) . . . . ?
S1_1 C1 C9 C8 -102.4(2) . . . . ?
S1_1 C1 O1_1 C15_1 -26.3(4) . . . . ?
S1_1 C10_1 C11_1 C12_1 178.6(12) . . . . ?
S1_1 C10_1 C15_1 O1_1 0.5(10) . . . . ?
S1_1 C10_1 C15_1 C14_1 -177.0(6) . . . . ?
C10_1 C11_1 C12_1 C13_1 -1(3) . . . . ?
C11_1 C10_1 C15_1 O1_1 179.9(14) . . . . ?
C11_1 C10_1 C15_1 C14_1 2.4(18) . . . . ?
C11_1 C12_1 C13_1 C14_1 0.9(17) . . . . ?
C12_1 C13_1 C14_1 C15_1 0.7(10) . . . . ?
C13_1 C14_1 C15_1 O1_1 -179.7(7) . . . . ?
C13_1 C14_1 C15_1 C10_1 -2.3(10) . . . . ?
C15_1 C10_1 C11_1 C12_1 -1(3) . . . . ?
